data_7251658
loop_
_publ_author_name
'Novikov, Alexander S.'
'Mahmoudi, Ghodrat'
'Azizova, Asmet N.'
'Zangrando, Ennio'
'\,Sahin, Ertan'
'Alexandrov, Eugeny V.'
'Roy, Subhadip'
'Adhikari, Suman'

_publ_section_title
;
 Coordination versatility and weak Hg&#x22EF;X (X = Cl, O, N) interactions
 in hydrazone-based Hg(ii) complexes: structural evolution from discrete
 units to extended architectures
;
_journal_issue 13
_journal_name_full CrystEngComm
_journal_page_first 2036
_journal_page_last 2046
_journal_paper_doi 10.1039/D5CE01185J
_journal_volume 28
_journal_year 2026
_chemical_formula_moiety 'C18 H14 Cl2 Hg N4 O'
_chemical_formula_sum 'C18 H14 Cl2 Hg N4 O'
_chemical_formula_weight 573.82
_space_group_crystal_system monoclinic
_space_group_IT_number 14
_space_group_name_Hall '-P 2ybc'
_space_group_name_H-M_alt 'P 1 21/c 1'
_atom_sites_solution_hydrogens geom
_audit_creation_method SHELXL-2019/2
_audit_update_record
;
2026-02-14 deposited with the CCDC.	2026-02-20 downloaded from the CCDC.
;
_cell_angle_alpha 90
_cell_angle_beta 96.852(5)
_cell_angle_gamma 90
_cell_formula_units_Z 4
_cell_length_a 13.647(5)
_cell_length_b 16.454(5)
_cell_length_c 8.229(3)
_cell_measurement_reflns_used 5603
_cell_measurement_temperature 293(2)
_cell_measurement_theta_max 26.01
_cell_measurement_theta_min 2.81
_cell_volume 1834.6(11)
_computing_cell_refinement 'CrystalClear-SM Expert(Rigaku, 2011)'
_computing_data_collection 'CrystalClear-SM Expert(Rigaku, 2011)'
_computing_data_reduction 'CrystalClear-SM Expert(Rigaku, 2011)'
_computing_molecular_graphics 'Ortep3/windows (Farrugia,1997)'
_computing_publication_material 'Wingx 2018.3 (Farrugia, 1999)'
_computing_structure_refinement 'SHELXL-2019/2 (Sheldrick, 2019)'
_computing_structure_solution 'SHELXS97 (Sheldrick, 2008)'
_diffrn_ambient_temperature 293(2)
_diffrn_measured_fraction_theta_full 0.988
_diffrn_measured_fraction_theta_max 0.988
_diffrn_measurement_device_type 'Rigaku XtaLAB'
_diffrn_measurement_method \w
_diffrn_radiation_type MoK\a
_diffrn_radiation_wavelength 0.71073
_diffrn_reflns_av_R_equivalents 0.0816
_diffrn_reflns_av_unetI/netI 0.1097
_diffrn_reflns_Laue_measured_fraction_full 0.988
_diffrn_reflns_Laue_measured_fraction_max 0.988
_diffrn_reflns_limit_h_max 16
_diffrn_reflns_limit_h_min -17
_diffrn_reflns_limit_k_max 20
_diffrn_reflns_limit_k_min -16
_diffrn_reflns_limit_l_max 10
_diffrn_reflns_limit_l_min -8
_diffrn_reflns_number 10908
_diffrn_reflns_point_group_measured_fraction_full 0.988
_diffrn_reflns_point_group_measured_fraction_max 0.988
_diffrn_reflns_theta_full 25.242
_diffrn_reflns_theta_max 26.404
_diffrn_reflns_theta_min 2.783
_diffrn_source 'fine focus'
_exptl_absorpt_coefficient_mu 8.696
_exptl_absorpt_correction_T_max 0.476
_exptl_absorpt_correction_T_min 0.222
_exptl_absorpt_correction_type multi-scan
_exptl_absorpt_process_details 'CrysAlis PRO, 2011, Agilent Technologies Ltd'
_exptl_crystal_colour 'pale yellow'
_exptl_crystal_density_diffrn 2.078
_exptl_crystal_description needle
_exptl_crystal_F_000 1088
_exptl_crystal_size_max 0.30
_exptl_crystal_size_mid 0.12
_exptl_crystal_size_min 0.11
_refine_diff_density_max 0.878
_refine_diff_density_min -1.242
_refine_diff_density_rms 0.226
_refine_ls_extinction_coef 0.0044(3)
_refine_ls_extinction_expression Fc^*^=kFc[1+0.001xFc^2^\l^3^/sin(2\q)]^-1/4^
_refine_ls_extinction_method 'SHELXL-2019/2 (Sheldrick 2019)'
_refine_ls_goodness_of_fit_ref 0.851
_refine_ls_hydrogen_treatment constr
_refine_ls_matrix_type full
_refine_ls_number_parameters 236
_refine_ls_number_reflns 3712
_refine_ls_number_restraints 0
_refine_ls_restrained_S_all 0.851
_refine_ls_R_factor_all 0.0772
_refine_ls_R_factor_gt 0.0415
_refine_ls_shift/su_max 0.000
_refine_ls_shift/su_mean 0.000
_refine_ls_structure_factor_coef Fsqd
_refine_ls_weighting_details 'w=1/[\s^2^(Fo^2^)+(0.0189P)^2^] where P=(Fo^2^+2Fc^2^)/3'
_refine_ls_weighting_scheme calc
_refine_ls_wR_factor_gt 0.0774
_refine_ls_wR_factor_ref 0.0937
_reflns_Friedel_coverage 0.000
_reflns_number_gt 2425
_reflns_number_total 3712
_reflns_threshold_expression 'I > 2\s(I)'
_cod_data_source_file d5ce01185j2.cif
_cod_data_source_block shelx
_cod_depositor_comments
;
The following automatic conversions were performed:

data item '_exptl_absorpt_correction_type' value 'Multi-scan' was
changed to 'multi-scan' in accordance with the
/home/data/users/saulius/crontab/automatic-downloads/rss-feeds/RSC/lib/dictionaries/cif_core.dic
dictionary named 'cif_core.dic' version 2.4.2 last updated on
2011-04-26.

Automatic conversion script
Id: cif_fix_values 8170 2020-07-09 18:12:32Z antanas 

 Adding full bibliography for 7251657--7251659.cif.
;
_cod_original_sg_symbol_H-M 'P 21/c'
_cod_database_code 7251658
_shelx_shelxl_version_number 2019/2
_shelx_space_group_comment
;
The symmetry employed for this shelxl refinement is uniquely defined
by the following loop, which should always be used as a source of
symmetry information in preference to the above space-group names.
They are only intended as comments.
;

loop_
_space_group_symop_operation_xyz
'x, y, z'
'-x, y+1/2, -z+1/2'
'-x, -y, -z'
'x, -y-1/2, z-1/2'

loop_
_atom_site_label
_atom_site_type_symbol
_atom_site_fract_x
_atom_site_fract_y
_atom_site_fract_z
_atom_site_U_iso_or_equiv
_atom_site_adp_type
_atom_site_occupancy
_atom_site_site_symmetry_order
_atom_site_calc_flag
_atom_site_refinement_flags_posn
_atom_site_refinement_flags_adp
_atom_site_refinement_flags_occupancy
_atom_site_disorder_assembly
_atom_site_disorder_group
Hg Hg 0.42589(2) 0.15350(2) 0.22159(4) 0.04570(15) Uani 1 1 d . . . . .
Cl1 Cl 0.37338(15) 0.04496(13) 0.0590(3) 0.0571(6) Uani 1 1 d . . . . .
Cl2 Cl 0.46658(16) 0.27639(13) 0.3453(3) 0.0635(6) Uani 1 1 d . . . . .
O1 O 0.7667(4) -0.1481(3) 0.6778(7) 0.0512(14) Uani 1 1 d . . . . .
N1 N 1.0014(4) 0.0748(4) 0.6410(7) 0.0412(15) Uani 1 1 d . . . . .
N2 N 0.9520(4) -0.0858(4) 0.7633(7) 0.0381(14) Uani 1 1 d . . . . .
N3 N 0.8756(4) -0.0428(4) 0.6825(7) 0.0406(15) Uani 1 1 d . . . . .
H1N H 0.883965 0.007154 0.656943 0.049 Uiso 1 1 calc R U . . .
N4 N 0.5645(4) 0.0706(4) 0.3790(7) 0.0400(15) Uani 1 1 d . . . . .
C1 C 1.0210(6) 0.1525(4) 0.6104(11) 0.051(2) Uani 1 1 d . . . . .
H1 H 0.979786 0.179258 0.529329 0.061 Uiso 1 1 calc R U . . .
C2 C 1.0972(6) 0.1947(5) 0.6905(10) 0.049(2) Uani 1 1 d . . . . .
H2 H 1.108573 0.248403 0.663194 0.058 Uiso 1 1 calc R U . . .
C3 C 1.1573(6) 0.1564(5) 0.8128(12) 0.053(2) Uani 1 1 d . . . . .
H3 H 1.208996 0.184425 0.871802 0.063 Uiso 1 1 calc R U . . .
C4 C 1.1399(5) 0.0756(5) 0.8473(10) 0.048(2) Uani 1 1 d . . . . .
H4 H 1.180599 0.048380 0.928322 0.058 Uiso 1 1 calc R U . . .
C5 C 1.0609(5) 0.0357(4) 0.7592(8) 0.0361(17) Uani 1 1 d . . . . .
C6 C 1.0369(5) -0.0506(4) 0.7950(8) 0.0336(16) Uani 1 1 d . . . . .
C7 C 0.7868(5) -0.0788(5) 0.6427(9) 0.0404(18) Uani 1 1 d . . . . .
C8 C 0.7117(4) -0.0242(4) 0.5483(8) 0.0331(16) Uani 1 1 d . . . . .
C9 C 0.6501(5) -0.0560(4) 0.4210(9) 0.0401(18) Uani 1 1 d . . . . .
H9 H 0.655646 -0.109961 0.389769 0.048 Uiso 1 1 calc R U . . .
C10 C 0.5782(5) -0.0050(5) 0.3389(9) 0.046(2) Uani 1 1 d . . . . .
H10 H 0.537627 -0.026348 0.250299 0.055 Uiso 1 1 calc R U . . .
C11 C 0.6254(5) 0.1011(5) 0.5056(10) 0.0447(19) Uani 1 1 d . . . . .
H11 H 0.617043 0.154798 0.536248 0.054 Uiso 1 1 calc R U . . .
C12 C 0.6987(5) 0.0564(5) 0.5909(9) 0.0435(19) Uani 1 1 d . . . . .
H12 H 0.739542 0.079729 0.676806 0.052 Uiso 1 1 calc R U . . .
C13 C 1.1137(5) -0.1025(4) 0.8857(9) 0.0353(16) Uani 1 1 d . . . . .
C14 C 1.0910(5) -0.1525(4) 1.0107(9) 0.0386(17) Uani 1 1 d . . . . .
H14 H 1.026692 -0.153664 1.037144 0.046 Uiso 1 1 calc R U . . .
C15 C 1.1619(5) -0.2010(5) 1.0976(9) 0.0443(19) Uani 1 1 d . . . . .
H15 H 1.145242 -0.233912 1.181989 0.053 Uiso 1 1 calc R U . . .
C16 C 1.2573(6) -0.2003(5) 1.0581(10) 0.052(2) Uani 1 1 d . . . . .
H16 H 1.305492 -0.231545 1.118372 0.062 Uiso 1 1 calc R U . . .
C17 C 1.2815(5) -0.1539(4) 0.9313(11) 0.047(2) Uani 1 1 d . . . . .
H17 H 1.345464 -0.155520 0.902877 0.056 Uiso 1 1 calc R U . . .
C18 C 1.2102(5) -0.1036(4) 0.8428(10) 0.046(2) Uani 1 1 d . . . . .
H18 H 1.226967 -0.071578 0.757177 0.055 Uiso 1 1 calc R U . . .

loop_
_atom_site_aniso_label
_atom_site_aniso_U_11
_atom_site_aniso_U_22
_atom_site_aniso_U_33
_atom_site_aniso_U_23
_atom_site_aniso_U_13
_atom_site_aniso_U_12
Hg 0.0378(2) 0.0474(2) 0.0504(2) 0.00161(16) -0.00070(13) -0.00035(14)
Cl1 0.0500(12) 0.0666(14) 0.0514(13) -0.0100(12) -0.0076(9) -0.0012(10)
Cl2 0.0659(14) 0.0479(13) 0.0736(16) -0.0026(12) -0.0046(11) 0.0017(10)
O1 0.037(3) 0.039(3) 0.075(4) 0.010(3) -0.006(3) -0.005(2)
N1 0.044(4) 0.034(3) 0.043(4) 0.003(3) -0.004(3) -0.001(3)
N2 0.030(3) 0.039(3) 0.045(4) 0.005(3) 0.001(3) 0.007(3)
N3 0.035(3) 0.034(3) 0.051(4) 0.005(3) -0.007(3) -0.002(3)
N4 0.038(4) 0.042(4) 0.039(4) -0.005(3) 0.000(3) 0.001(3)
C1 0.060(5) 0.034(4) 0.057(5) 0.012(4) -0.001(4) 0.007(4)
C2 0.062(5) 0.025(4) 0.058(6) 0.005(4) 0.005(4) -0.003(4)
C3 0.040(5) 0.041(5) 0.076(6) -0.010(5) 0.003(4) -0.005(4)
C4 0.036(4) 0.043(5) 0.063(6) -0.006(4) -0.003(4) 0.004(3)
C5 0.030(4) 0.036(4) 0.042(4) 0.000(4) 0.008(3) 0.006(3)
C6 0.030(4) 0.036(4) 0.036(4) 0.001(3) 0.007(3) -0.002(3)
C7 0.031(4) 0.048(5) 0.041(4) -0.005(4) -0.003(3) 0.002(3)
C8 0.025(3) 0.035(4) 0.038(4) 0.005(4) -0.002(3) -0.005(3)
C9 0.041(4) 0.043(4) 0.037(4) -0.003(4) 0.006(3) -0.003(3)
C10 0.027(4) 0.073(6) 0.036(4) -0.014(4) -0.001(3) -0.002(4)
C11 0.047(5) 0.035(4) 0.053(5) 0.002(4) 0.005(4) -0.001(3)
C12 0.033(4) 0.052(5) 0.043(5) 0.010(4) -0.005(3) -0.002(3)
C13 0.035(4) 0.032(4) 0.038(4) -0.006(4) 0.001(3) 0.003(3)
C14 0.038(4) 0.035(4) 0.042(4) -0.003(4) 0.003(3) -0.002(3)
C15 0.043(5) 0.045(5) 0.044(5) 0.003(4) 0.000(4) 0.006(4)
C16 0.054(5) 0.041(5) 0.055(6) -0.008(4) -0.014(4) 0.014(4)
C17 0.032(4) 0.044(5) 0.062(6) -0.002(4) 0.001(4) 0.011(3)
C18 0.038(4) 0.041(4) 0.059(5) 0.008(4) 0.003(4) 0.003(3)

loop_
_atom_type_symbol
_atom_type_description
_atom_type_scat_dispersion_real
_atom_type_scat_dispersion_imag
_atom_type_scat_source
C C 0.0033 0.0016 'International Tables Vol C Tables 4.2.6.8 and 6.1.1.4'
H H 0.0000 0.0000 'International Tables Vol C Tables 4.2.6.8 and 6.1.1.4'
N N 0.0061 0.0033 'International Tables Vol C Tables 4.2.6.8 and 6.1.1.4'
O O 0.0106 0.0060 'International Tables Vol C Tables 4.2.6.8 and 6.1.1.4'
Cl Cl 0.1484 0.1585 'International Tables Vol C Tables 4.2.6.8 and 6.1.1.4'
Hg Hg -2.3894 9.2266 'International Tables Vol C Tables 4.2.6.8 and 6.1.1.4'

loop_
_geom_angle_atom_site_label_1
_geom_angle_atom_site_label_2
_geom_angle_atom_site_label_3
_geom_angle
_geom_angle_site_symmetry_1
_geom_angle_site_symmetry_3
_geom_angle_publ_flag
Cl1 Hg Cl2 169.65(8) . . ?
Cl1 Hg N4 92.36(15) . . ?
Cl2 Hg N4 96.87(15) . . ?
C5 N1 C1 118.3(6) . . ?
C6 N2 N3 118.7(6) . . ?
C7 N3 N2 120.1(6) . . ?
C7 N3 H1N 120.0 . . ?
N2 N3 H1N 120.0 . . ?
C10 N4 C11 117.1(7) . . ?
C10 N4 Hg 120.0(5) . . ?
C11 N4 Hg 123.0(5) . . ?
N1 C1 C2 123.9(7) . . ?
N1 C1 H1 118.1 . . ?
C2 C1 H1 118.1 . . ?
C1 C2 C3 118.6(7) . . ?
C1 C2 H2 120.7 . . ?
C3 C2 H2 120.7 . . ?
C2 C3 C4 119.2(7) . . ?
C2 C3 H3 120.4 . . ?
C4 C3 H3 120.4 . . ?
C3 C4 C5 119.1(7) . . ?
C3 C4 H4 120.4 . . ?
C5 C4 H4 120.4 . . ?
N1 C5 C4 120.8(7) . . ?
N1 C5 C6 117.8(6) . . ?
C4 C5 C6 121.4(6) . . ?
N2 C6 C13 114.0(6) . . ?
N2 C6 C5 126.7(6) . . ?
C13 C6 C5 119.2(6) . . ?
O1 C7 N3 125.0(7) . . ?
O1 C7 C8 121.5(6) . . ?
N3 C7 C8 113.5(6) . . ?
C9 C8 C12 118.2(6) . . ?
C9 C8 C7 119.1(6) . . ?
C12 C8 C7 122.6(6) . . ?
C8 C9 C10 118.1(7) . . ?
C8 C9 H9 120.9 . . ?
C10 C9 H9 120.9 . . ?
N4 C10 C9 124.1(7) . . ?
N4 C10 H10 117.9 . . ?
C9 C10 H10 117.9 . . ?
N4 C11 C12 122.9(7) . . ?
N4 C11 H11 118.6 . . ?
C12 C11 H11 118.6 . . ?
C11 C12 C8 119.5(7) . . ?
C11 C12 H12 120.2 . . ?
C8 C12 H12 120.2 . . ?
C14 C13 C18 118.6(7) . . ?
C14 C13 C6 120.7(6) . . ?
C18 C13 C6 120.6(7) . . ?
C13 C14 C15 121.6(7) . . ?
C13 C14 H14 119.2 . . ?
C15 C14 H14 119.2 . . ?
C16 C15 C14 119.6(8) . . ?
C16 C15 H15 120.2 . . ?
C14 C15 H15 120.2 . . ?
C15 C16 C17 120.4(7) . . ?
C15 C16 H16 119.8 . . ?
C17 C16 H16 119.8 . . ?
C16 C17 C18 120.5(7) . . ?
C16 C17 H17 119.8 . . ?
C18 C17 H17 119.8 . . ?
C13 C18 C17 119.2(7) . . ?
C13 C18 H18 120.4 . . ?
C17 C18 H18 120.4 . . ?

loop_
_geom_bond_atom_site_label_1
_geom_bond_atom_site_label_2
_geom_bond_distance
_geom_bond_site_symmetry_2
_geom_bond_publ_flag
Hg Cl1 2.294(2) . ?
Hg Cl2 2.302(2) . ?
Hg N4 2.555(6) . ?
O1 C7 1.216(8) . ?
N1 C5 1.353(8) . ?
N1 C1 1.337(8) . ?
N2 C6 1.294(8) . ?
N2 N3 1.365(7) . ?
N3 C7 1.353(8) . ?
N3 H1N 0.8600 . ?
N4 C10 1.307(9) . ?
N4 C11 1.349(9) . ?
C1 C2 1.354(11) . ?
C1 H1 0.9300 . ?
C2 C3 1.373(11) . ?
C2 H2 0.9300 . ?
C3 C4 1.387(10) . ?
C3 H3 0.9300 . ?
C4 C5 1.390(9) . ?
C4 H4 0.9300 . ?
C5 C6 1.496(9) . ?
C6 C13 1.482(9) . ?
C7 C8 1.507(9) . ?
C8 C9 1.367(9) . ?
C8 C12 1.388(9) . ?
C9 C10 1.402(10) . ?
C9 H9 0.9300 . ?
C10 H10 0.9300 . ?
C11 C12 1.366(9) . ?
C11 H11 0.9300 . ?
C12 H12 0.9300 . ?
C13 C14 1.381(10) . ?
C13 C18 1.404(9) . ?
C14 C15 1.385(9) . ?
C14 H14 0.9300 . ?
C15 C16 1.379(10) . ?
C15 H15 0.9300 . ?
C16 C17 1.365(11) . ?
C16 H16 0.9300 . ?
C17 C18 1.412(10) . ?
C17 H17 0.9300 . ?
C18 H18 0.9300 . ?

loop_
_geom_torsion_atom_site_label_1
_geom_torsion_atom_site_label_2
_geom_torsion_atom_site_label_3
_geom_torsion_atom_site_label_4
_geom_torsion
_geom_torsion_site_symmetry_1
_geom_torsion_site_symmetry_2
_geom_torsion_site_symmetry_3
_geom_torsion_site_symmetry_4
_geom_torsion_publ_flag
C6 N2 N3 C7 177.7(6) . . . . ?
C5 N1 C1 C2 0.2(12) . . . . ?
N1 C1 C2 C3 -1.4(14) . . . . ?
C1 C2 C3 C4 1.8(13) . . . . ?
C2 C3 C4 C5 -1.2(12) . . . . ?
C1 N1 C5 C4 0.4(10) . . . . ?
C1 N1 C5 C6 178.6(6) . . . . ?
C3 C4 C5 N1 0.1(11) . . . . ?
C3 C4 C5 C6 -178.1(7) . . . . ?
N3 N2 C6 C13 178.9(6) . . . . ?
N3 N2 C6 C5 3.2(10) . . . . ?
N1 C5 C6 N2 -22.2(10) . . . . ?
C4 C5 C6 N2 156.0(7) . . . . ?
N1 C5 C6 C13 162.3(6) . . . . ?
C4 C5 C6 C13 -19.5(10) . . . . ?
N2 N3 C7 O1 2.4(12) . . . . ?
N2 N3 C7 C8 -177.7(6) . . . . ?
O1 C7 C8 C9 -40.5(10) . . . . ?
N3 C7 C8 C9 139.7(7) . . . . ?
O1 C7 C8 C12 135.8(8) . . . . ?
N3 C7 C8 C12 -44.1(9) . . . . ?
C12 C8 C9 C10 1.1(10) . . . . ?
C7 C8 C9 C10 177.5(6) . . . . ?
C11 N4 C10 C9 1.4(11) . . . . ?
Hg N4 C10 C9 -177.9(5) . . . . ?
C8 C9 C10 N4 -1.9(11) . . . . ?
C10 N4 C11 C12 -0.1(11) . . . . ?
Hg N4 C11 C12 179.2(5) . . . . ?
N4 C11 C12 C8 -0.6(12) . . . . ?
C9 C8 C12 C11 0.1(11) . . . . ?
C7 C8 C12 C11 -176.2(7) . . . . ?
N2 C6 C13 C14 -40.3(9) . . . . ?
C5 C6 C13 C14 135.7(7) . . . . ?
N2 C6 C13 C18 137.7(7) . . . . ?
C5 C6 C13 C18 -46.3(10) . . . . ?
C18 C13 C14 C15 2.4(11) . . . . ?
C6 C13 C14 C15 -179.6(6) . . . . ?
C13 C14 C15 C16 -0.6(11) . . . . ?
C14 C15 C16 C17 -1.9(12) . . . . ?
C15 C16 C17 C18 2.6(12) . . . . ?
C14 C13 C18 C17 -1.7(11) . . . . ?
C6 C13 C18 C17 -179.7(6) . . . . ?
C16 C17 C18 C13 -0.7(12) . . . . ?
